data_7150294
loop_
_publ_author_name
'Ley, Steven V.'
'Dixon, Darren J.'
'Guy, Richard T.'
'Rodr\'iguez, F\'elix'
'Sheppard, Tom D.'

_publ_section_title
;
 Michael, Michael-aldol and Michael-Michael reactions of enolate
 equivalents of butane-2,3-diacetal protected glycolic acid
 derivatives.
;
_journal_issue 22
_journal_name_full 'Organic &amp; biomolecular chemistry'
_journal_page_first 4095
_journal_page_last 4107
_journal_paper_doi 10.1039/b512410g
_journal_volume 3
_journal_year 2005
_chemical_formula_sum 'C21 H27 N O9'
_chemical_formula_weight 437.44
_chemical_name_systematic
; 
? 
;
_space_group_IT_number 4
_symmetry_cell_setting monoclinic
_symmetry_space_group_name_Hall 'P 2yb'
_symmetry_space_group_name_H-M 'P 1 21 1'
_atom_sites_solution_hydrogens geom
_atom_sites_solution_primary direct
_atom_sites_solution_secondary difmap
_audit_creation_method SHELXL-97
_cell_angle_alpha 90.00
_cell_angle_beta 91.031(5)
_cell_angle_gamma 90.00
_cell_formula_units_Z 2
_cell_length_a 6.4142(4)
_cell_length_b 13.0225(13)
_cell_length_c 12.6626(12)
_cell_measurement_reflns_used 9377
_cell_measurement_temperature 180(2)
_cell_measurement_theta_max 25.03
_cell_measurement_theta_min 1.00
_cell_volume 1057.52(16)
_computing_cell_refinement 'HKL Scalepack (Otwinowski & Minor 1997)'
_computing_data_collection 'Collect (Nonius B.V. 1998)'
_computing_data_reduction
;
HKL Denzo and Scalepack (Otwinowski & Minor 1997)
;
_computing_publication_material 'SHELXL-97 (Sheldrick 1997)'
_computing_structure_refinement 'SHELXL-97 (Sheldrick 1997)'
_computing_structure_solution 'SHELXS-97 (Sheldrick 1990)'
_diffrn_ambient_temperature 180(2)
_diffrn_measured_fraction_theta_full 0.993
_diffrn_measured_fraction_theta_max 0.993
_diffrn_measurement_device_type 'Nonius Kappa CCD'
_diffrn_measurement_method 'Thin slice \w and \f scans'
_diffrn_radiation_monochromator graphite
_diffrn_radiation_source 'fine-focus sealed tube'
_diffrn_radiation_type MoK\a
_diffrn_radiation_wavelength 0.71069
_diffrn_reflns_av_R_equivalents 0.0554
_diffrn_reflns_av_sigmaI/netI 0.0827
_diffrn_reflns_limit_h_max 7
_diffrn_reflns_limit_h_min -7
_diffrn_reflns_limit_k_max 15
_diffrn_reflns_limit_k_min -14
_diffrn_reflns_limit_l_max 12
_diffrn_reflns_limit_l_min -15
_diffrn_reflns_number 3619
_diffrn_reflns_theta_full 25.04
_diffrn_reflns_theta_max 25.04
_diffrn_reflns_theta_min 3.52
_exptl_absorpt_coefficient_mu 0.108
_exptl_absorpt_correction_T_max 0.9925
_exptl_absorpt_correction_T_min 0.9704
_exptl_absorpt_correction_type multi-scan
_exptl_crystal_colour colourless
_exptl_crystal_density_diffrn 1.374
_exptl_crystal_density_method 'not measured'
_exptl_crystal_description needle
_exptl_crystal_F_000 464
_exptl_crystal_size_max 0.28
_exptl_crystal_size_mid 0.12
_exptl_crystal_size_min 0.07
_refine_diff_density_max 0.366
_refine_diff_density_min -0.309
_refine_diff_density_rms 0.094
_refine_ls_abs_structure_details 'Flack H D (1983), Acta Cryst. A39, 876-881'
_refine_ls_abs_structure_Flack 0(2)
_refine_ls_extinction_coef 0.076(10)
_refine_ls_extinction_expression Fc^*^=kFc[1+0.001xFc^2^\l^3^/sin(2\q)]^-1/4^
_refine_ls_extinction_method SHELXL
_refine_ls_goodness_of_fit_ref 1.153
_refine_ls_hydrogen_treatment mixed
_refine_ls_matrix_type full
_refine_ls_number_parameters 281
_refine_ls_number_reflns 2913
_refine_ls_number_restraints 1
_refine_ls_restrained_S_all 1.153
_refine_ls_R_factor_all 0.0857
_refine_ls_R_factor_gt 0.0694
_refine_ls_shift/su_max 0.002
_refine_ls_shift/su_mean 0.001
_refine_ls_structure_factor_coef Fsqd
_refine_ls_weighting_details 'calc w=1/[\s^2^(Fo^2^)+(0.0670P)^2^+0.7937P] where P=(Fo^2^+2Fc^2^)/3'
_refine_ls_weighting_scheme calc
_refine_ls_wR_factor_gt 0.1661
_refine_ls_wR_factor_ref 0.1760
_reflns_number_gt 2417
_reflns_number_total 2913
_reflns_threshold_expression >2sigma(I)
_cod_data_source_file b512410g.txt
_cod_data_source_block sl0021
_cod_depositor_comments
;
The following automatic conversions were performed:
'_exptl_absorpt_correction_type' value 'multiscan' changed to 'multi-scan'
according to '/home/saulius/struct/CIF-dictionaries/cif_core.dic'
dictionary named 'cif_core.dic' version 2.4.1 from 2010-06-29.

Automatic conversion script
Id: cif_fix_enum 1527 2010-12-29 10:47:43Z saulius 
;
_cod_original_sg_symbol_H-M P2(1)
_cod_database_code 7150294

loop_
_symmetry_equiv_pos_as_xyz
'x, y, z'
'-x, y+1/2, -z'

loop_
_atom_site_label
_atom_site_type_symbol
_atom_site_fract_x
_atom_site_fract_y
_atom_site_fract_z
_atom_site_U_iso_or_equiv
_atom_site_adp_type
_atom_site_occupancy
_atom_site_symmetry_multiplicity
_atom_site_calc_flag
_atom_site_refinement_flags
_atom_site_disorder_assembly
_atom_site_disorder_group
O1 O -0.0379(6) 0.1733(3) 0.0572(3) 0.0384(9) Uani 1 1 d . . .
O2 O 0.0723(6) 0.2485(3) 0.2029(3) 0.0331(8) Uani 1 1 d . . .
O3 O 0.1655(5) 0.4287(3) 0.0915(2) 0.0269(8) Uani 1 1 d . . .
O4 O -0.1287(5) 0.4297(3) 0.1949(3) 0.0338(9) Uani 1 1 d . . .
O5 O 0.3785(5) 0.3367(3) 0.2428(3) 0.0334(8) Uani 1 1 d . . .
O6 O 0.5741(7) 0.5272(3) -0.1432(3) 0.0499(11) Uani 1 1 d . . .
O7 O 0.6542(6) 0.3656(3) -0.1249(3) 0.0408(10) Uani 1 1 d . . .
O8 O -0.1091(7) 0.4871(4) -0.3921(4) 0.0666(15) Uani 1 1 d . . .
O9 O 0.1441(7) 0.5719(5) -0.4525(4) 0.0660(15) Uani 1 1 d . . .
N1 N 0.0596(7) 0.5282(4) -0.3815(3) 0.0358(11) Uani 1 1 d . . .
C1 C 0.0350(7) 0.2492(4) 0.0985(4) 0.0276(11) Uani 1 1 d . . .
C2 C 0.0813(7) 0.3441(4) 0.0327(3) 0.0250(10) Uani 1 1 d . . .
H2A H -0.0528 0.3672 -0.0009 0.030 Uiso 1 1 calc R . .
C3 C 0.0900(7) 0.4357(4) 0.1954(4) 0.0288(11) Uani 1 1 d . . .
C4 C 0.1646(8) 0.3399(4) 0.2550(4) 0.0298(11) Uani 1 1 d . . .
C5 C 0.1784(9) 0.5336(4) 0.2425(4) 0.0356(12) Uani 1 1 d . . .
H5A H 0.3310 0.5316 0.2401 0.053 Uiso 1 1 calc R . .
H5B H 0.1349 0.5398 0.3160 0.053 Uiso 1 1 calc R . .
H5C H 0.1266 0.5927 0.2019 0.053 Uiso 1 1 calc R . .
C6 C 0.0947(9) 0.3336(5) 0.3692(4) 0.0419(14) Uani 1 1 d . . .
H6A H -0.0579 0.3371 0.3712 0.063 Uiso 1 1 calc R . .
H6B H 0.1545 0.3911 0.4094 0.063 Uiso 1 1 calc R . .
H6C H 0.1423 0.2687 0.4003 0.063 Uiso 1 1 calc R . .
C7 C -0.2358(9) 0.5115(5) 0.1386(5) 0.0410(14) Uani 1 1 d . . .
H7A H -0.3868 0.5008 0.1423 0.062 Uiso 1 1 calc R . .
H7B H -0.1939 0.5113 0.0646 0.062 Uiso 1 1 calc R . .
H7C H -0.1994 0.5776 0.1709 0.062 Uiso 1 1 calc R . .
C8 C 0.4880(9) 0.2532(6) 0.2891(5) 0.0489(16) Uani 1 1 d . . .
H8A H 0.6369 0.2597 0.2745 0.073 Uiso 1 1 calc R . .
H8B H 0.4350 0.1886 0.2592 0.073 Uiso 1 1 calc R . .
H8C H 0.4677 0.2534 0.3656 0.073 Uiso 1 1 calc R . .
C9 C 0.2315(8) 0.3183(4) -0.0557(4) 0.0276(11) Uani 1 1 d . . .
H9A H 0.1588 0.2693 -0.1047 0.033 Uiso 1 1 calc R . .
C10 C 0.2825(8) 0.4167(4) -0.1199(4) 0.0318(12) Uani 1 1 d . . .
H10A H 0.2197 0.4753 -0.0806 0.038 Uiso 1 1 calc R . .
C11 C 0.5122(8) 0.4417(5) -0.1297(4) 0.0382(13) Uani 1 1 d . . .
C12 C 0.4298(8) 0.2651(4) -0.0134(4) 0.0339(12) Uani 1 1 d . . .
H12A H 0.4883 0.3036 0.0476 0.041 Uiso 1 1 calc R . .
H12B H 0.3968 0.1945 0.0101 0.041 Uiso 1 1 calc R . .
C13 C 0.5851(8) 0.2618(4) -0.1011(4) 0.0364(12) Uani 1 1 d . . .
H13A H 0.7063 0.2192 -0.0795 0.044 Uiso 1 1 calc R . .
H13B H 0.5200 0.2306 -0.1649 0.044 Uiso 1 1 calc R . .
C14 C 0.1721(8) 0.4155(4) -0.2318(4) 0.0291(11) Uani 1 1 d . . .
H14A H 0.0238 0.3946 -0.2213 0.035 Uiso 1 1 calc R . .
C15 C 0.1694(9) 0.5250(4) -0.2761(4) 0.0373(12) Uani 1 1 d . . .
H15A H 0.0976 0.5711 -0.2263 0.045 Uiso 1 1 calc R . .
H15B H 0.3143 0.5499 -0.2834 0.045 Uiso 1 1 calc R . .
C16 C 0.2671(7) 0.3382(4) -0.3071(4) 0.0278(11) Uani 1 1 d . . .
C17 C 0.1657(8) 0.2471(4) -0.3288(4) 0.0320(11) Uani 1 1 d . . .
H17A H 0.0300 0.2360 -0.3022 0.038 Uiso 1 1 calc R . .
C18 C 0.2592(10) 0.1716(5) -0.3888(4) 0.0430(14) Uani 1 1 d . . .
H18A H 0.1872 0.1091 -0.4026 0.052 Uiso 1 1 calc R . .
C19 C 0.4547(10) 0.1861(5) -0.4286(4) 0.0440(15) Uani 1 1 d . . .
H19A H 0.5197 0.1337 -0.4686 0.053 Uiso 1 1 calc R . .
C20 C 0.5555(9) 0.2785(5) -0.4096(4) 0.0424(15) Uani 1 1 d . . .
H20A H 0.6907 0.2892 -0.4369 0.051 Uiso 1 1 calc R . .
C21 C 0.4633(8) 0.3550(4) -0.3518(4) 0.0326(12) Uani 1 1 d . . .
H21A H 0.5321 0.4190 -0.3420 0.039 Uiso 1 1 calc R . .

loop_
_atom_site_aniso_label
_atom_site_aniso_U_11
_atom_site_aniso_U_22
_atom_site_aniso_U_33
_atom_site_aniso_U_23
_atom_site_aniso_U_13
_atom_site_aniso_U_12
O1 0.047(2) 0.033(2) 0.035(2) 0.0002(17) -0.0042(17) -0.0087(18)
O2 0.045(2) 0.0271(19) 0.0268(19) 0.0021(15) -0.0022(15) -0.0020(17)
O3 0.0350(18) 0.0209(18) 0.0249(17) -0.0011(15) 0.0050(13) -0.0035(15)
O4 0.0316(18) 0.036(2) 0.0343(19) 0.0034(17) 0.0047(14) 0.0009(17)
O5 0.0331(18) 0.031(2) 0.0355(19) 0.0017(16) -0.0028(14) 0.0021(16)
O6 0.060(3) 0.038(2) 0.051(3) 0.006(2) -0.010(2) -0.027(2)
O7 0.035(2) 0.052(3) 0.036(2) 0.0015(19) -0.0026(15) -0.0077(19)
O8 0.046(3) 0.088(4) 0.065(3) 0.029(3) -0.015(2) -0.018(3)
O9 0.057(3) 0.096(4) 0.045(3) 0.032(3) 0.001(2) -0.013(3)
N1 0.037(3) 0.037(3) 0.034(2) 0.007(2) 0.0007(19) 0.002(2)
C1 0.031(2) 0.024(3) 0.027(2) 0.001(2) -0.005(2) -0.001(2)
C2 0.030(2) 0.021(2) 0.025(2) 0.001(2) -0.0020(18) -0.002(2)
C3 0.032(3) 0.032(3) 0.023(2) -0.006(2) 0.0036(19) 0.004(2)
C4 0.033(3) 0.027(3) 0.030(3) 0.001(2) -0.002(2) -0.005(2)
C5 0.040(3) 0.028(3) 0.039(3) -0.001(2) 0.004(2) 0.001(2)
C6 0.051(3) 0.044(3) 0.031(3) 0.001(3) 0.004(2) 0.000(3)
C7 0.035(3) 0.039(3) 0.049(3) 0.000(3) -0.001(2) 0.010(3)
C8 0.044(3) 0.061(4) 0.042(3) 0.004(3) -0.010(3) 0.012(3)
C9 0.036(3) 0.016(2) 0.030(3) -0.0013(19) 0.001(2) 0.002(2)
C10 0.043(3) 0.029(3) 0.023(2) -0.002(2) 0.002(2) -0.004(2)
C11 0.041(3) 0.051(4) 0.022(3) -0.005(3) -0.004(2) -0.008(3)
C12 0.042(3) 0.030(3) 0.030(3) -0.002(2) 0.003(2) 0.005(2)
C13 0.040(3) 0.038(3) 0.032(3) -0.008(2) -0.002(2) 0.007(3)
C14 0.032(3) 0.029(3) 0.027(2) 0.002(2) 0.003(2) -0.001(2)
C15 0.052(3) 0.028(3) 0.031(3) -0.002(2) -0.004(2) -0.002(3)
C16 0.024(2) 0.033(3) 0.025(2) -0.002(2) -0.0053(18) 0.003(2)
C17 0.038(3) 0.031(3) 0.027(3) 0.003(2) 0.000(2) 0.001(2)
C18 0.063(4) 0.033(3) 0.033(3) -0.003(2) -0.002(3) -0.002(3)
C19 0.060(4) 0.047(4) 0.025(3) -0.009(2) 0.001(2) 0.017(3)
C20 0.039(3) 0.059(4) 0.029(3) -0.001(3) 0.004(2) 0.010(3)
C21 0.033(3) 0.040(3) 0.025(2) -0.002(2) 0.0003(19) -0.007(2)

loop_
_atom_type_symbol
_atom_type_description
_atom_type_scat_dispersion_real
_atom_type_scat_dispersion_imag
_atom_type_scat_source
C C 0.0033 0.0016 'International Tables Vol C Tables 4.2.6.8 and 6.1.1.4'
H H 0.0000 0.0000 'International Tables Vol C Tables 4.2.6.8 and 6.1.1.4'
O O 0.0106 0.0060 'International Tables Vol C Tables 4.2.6.8 and 6.1.1.4'
N N 0.0061 0.0033 'International Tables Vol C Tables 4.2.6.8 and 6.1.1.4'

loop_
_geom_angle_atom_site_label_1
_geom_angle_atom_site_label_2
_geom_angle_atom_site_label_3
_geom_angle
_geom_angle_site_symmetry_1
_geom_angle_site_symmetry_3
_geom_angle_publ_flag
C1 O2 C4 119.8(4) . . ?
C3 O3 C2 113.7(4) . . ?
C3 O4 C7 115.2(4) . . ?
C4 O5 C8 117.5(4) . . ?
C11 O7 C13 119.0(4) . . ?
O9 N1 O8 122.7(5) . . ?
O9 N1 C15 117.9(5) . . ?
O8 N1 C15 119.4(5) . . ?
O1 C1 O2 118.9(5) . . ?
O1 C1 C2 120.3(4) . . ?
O2 C1 C2 120.8(4) . . ?
O3 C2 C1 114.6(4) . . ?
O3 C2 C9 108.3(4) . . ?
C1 C2 C9 110.8(4) . . ?
O3 C2 H2A 107.6 . . ?
C1 C2 H2A 107.6 . . ?
C9 C2 H2A 107.6 . . ?
O4 C3 O3 110.6(4) . . ?
O4 C3 C5 114.5(4) . . ?
O3 C3 C5 106.8(4) . . ?
O4 C3 C4 105.1(4) . . ?
O3 C3 C4 107.3(4) . . ?
C5 C3 C4 112.4(4) . . ?
O5 C4 O2 108.4(4) . . ?
O5 C4 C6 114.4(4) . . ?
O2 C4 C6 104.9(4) . . ?
O5 C4 C3 105.7(4) . . ?
O2 C4 C3 108.5(4) . . ?
C6 C4 C3 114.7(4) . . ?
C3 C5 H5A 109.5 . . ?
C3 C5 H5B 109.5 . . ?
H5A C5 H5B 109.5 . . ?
C3 C5 H5C 109.5 . . ?
H5A C5 H5C 109.5 . . ?
H5B C5 H5C 109.5 . . ?
C4 C6 H6A 109.5 . . ?
C4 C6 H6B 109.5 . . ?
H6A C6 H6B 109.5 . . ?
C4 C6 H6C 109.5 . . ?
H6A C6 H6C 109.5 . . ?
H6B C6 H6C 109.5 . . ?
O4 C7 H7A 109.5 . . ?
O4 C7 H7B 109.5 . . ?
H7A C7 H7B 109.5 . . ?
O4 C7 H7C 109.5 . . ?
H7A C7 H7C 109.5 . . ?
H7B C7 H7C 109.5 . . ?
O5 C8 H8A 109.5 . . ?
O5 C8 H8B 109.5 . . ?
H8A C8 H8B 109.5 . . ?
O5 C8 H8C 109.5 . . ?
H8A C8 H8C 109.5 . . ?
H8B C8 H8C 109.5 . . ?
C2 C9 C12 111.8(4) . . ?
C2 C9 C10 110.1(4) . . ?
C12 C9 C10 111.9(4) . . ?
C2 C9 H9A 107.6 . . ?
C12 C9 H9A 107.6 . . ?
C10 C9 H9A 107.6 . . ?
C11 C10 C9 115.7(4) . . ?
C11 C10 C14 110.6(4) . . ?
C9 C10 C14 111.5(4) . . ?
C11 C10 H10A 106.1 . . ?
C9 C10 H10A 106.1 . . ?
C14 C10 H10A 106.1 . . ?
O6 C11 O7 117.8(5) . . ?
O6 C11 C10 122.5(6) . . ?
O7 C11 C10 119.7(5) . . ?
C13 C12 C9 108.1(4) . . ?
C13 C12 H12A 110.1 . . ?
C9 C12 H12A 110.1 . . ?
C13 C12 H12B 110.1 . . ?
C9 C12 H12B 110.1 . . ?
H12A C12 H12B 108.4 . . ?
O7 C13 C12 109.5(4) . . ?
O7 C13 H13A 109.8 . . ?
C12 C13 H13A 109.8 . . ?
O7 C13 H13B 109.8 . . ?
C12 C13 H13B 109.8 . . ?
H13A C13 H13B 108.2 . . ?
C16 C14 C15 112.9(4) . . ?
C16 C14 C10 113.1(4) . . ?
C15 C14 C10 108.8(4) . . ?
C16 C14 H14A 107.3 . . ?
C15 C14 H14A 107.3 . . ?
C10 C14 H14A 107.3 . . ?
N1 C15 C14 110.7(4) . . ?
N1 C15 H15A 109.5 . . ?
C14 C15 H15A 109.5 . . ?
N1 C15 H15B 109.5 . . ?
C14 C15 H15B 109.5 . . ?
H15A C15 H15B 108.1 . . ?
C17 C16 C21 118.5(5) . . ?
C17 C16 C14 120.1(4) . . ?
C21 C16 C14 121.4(5) . . ?
C16 C17 C18 120.8(5) . . ?
C16 C17 H17A 119.6 . . ?
C18 C17 H17A 119.6 . . ?
C19 C18 C17 120.7(6) . . ?
C19 C18 H18A 119.6 . . ?
C17 C18 H18A 119.6 . . ?
C18 C19 C20 118.8(5) . . ?
C18 C19 H19A 120.6 . . ?
C20 C19 H19A 120.6 . . ?
C21 C20 C19 121.2(5) . . ?
C21 C20 H20A 119.4 . . ?
C19 C20 H20A 119.4 . . ?
C20 C21 C16 119.8(5) . . ?
C20 C21 H21A 120.1 . . ?
C16 C21 H21A 120.1 . . ?

loop_
_geom_bond_atom_site_label_1
_geom_bond_atom_site_label_2
_geom_bond_distance
_geom_bond_site_symmetry_2
_geom_bond_publ_flag
O1 C1 1.208(6) . ?
O2 C1 1.339(6) . ?
O2 C4 1.479(6) . ?
O3 C3 1.413(6) . ?
O3 C2 1.430(6) . ?
O4 C3 1.405(6) . ?
O4 C7 1.448(7) . ?
O5 C4 1.384(6) . ?
O5 C8 1.416(7) . ?
O6 C11 1.196(8) . ?
O7 C11 1.346(7) . ?
O7 C13 1.456(7) . ?
O8 N1 1.212(6) . ?
O9 N1 1.201(6) . ?
N1 C15 1.499(7) . ?
C1 C2 1.522(7) . ?
C2 C9 1.528(7) . ?
C2 H2A 1.0000 . ?
C3 C5 1.513(8) . ?
C3 C4 1.530(7) . ?
C4 C6 1.524(7) . ?
C5 H5A 0.9800 . ?
C5 H5B 0.9800 . ?
C5 H5C 0.9800 . ?
C6 H6A 0.9800 . ?
C6 H6B 0.9800 . ?
C6 H6C 0.9800 . ?
C7 H7A 0.9800 . ?
C7 H7B 0.9800 . ?
C7 H7C 0.9800 . ?
C8 H8A 0.9800 . ?
C8 H8B 0.9800 . ?
C8 H8C 0.9800 . ?
C9 C12 1.537(7) . ?
C9 C10 1.555(7) . ?
C9 H9A 1.0000 . ?
C10 C11 1.516(8) . ?
C10 C14 1.573(7) . ?
C10 H10A 1.0000 . ?
C12 C13 1.506(8) . ?
C12 H12A 0.9900 . ?
C12 H12B 0.9900 . ?
C13 H13A 0.9900 . ?
C13 H13B 0.9900 . ?
C14 C16 1.521(7) . ?
C14 C15 1.533(7) . ?
C14 H14A 1.0000 . ?
C15 H15A 0.9900 . ?
C15 H15B 0.9900 . ?
C16 C17 1.378(7) . ?
C16 C21 1.406(7) . ?
C17 C18 1.386(8) . ?
C17 H17A 0.9500 . ?
C18 C19 1.373(9) . ?
C18 H18A 0.9500 . ?
C19 C20 1.384(9) . ?
C19 H19A 0.9500 . ?
C20 C21 1.377(8) . ?
C20 H20A 0.9500 . ?
C21 H21A 0.9500 . ?

loop_
_geom_torsion_atom_site_label_1
_geom_torsion_atom_site_label_2
_geom_torsion_atom_site_label_3
_geom_torsion_atom_site_label_4
_geom_torsion
_geom_torsion_site_symmetry_1
_geom_torsion_site_symmetry_2
_geom_torsion_site_symmetry_3
_geom_torsion_site_symmetry_4
_geom_torsion_publ_flag
C4 O2 C1 O1 179.0(5) . . . . ?
C4 O2 C1 C2 -1.5(6) . . . . ?
C3 O3 C2 C1 -33.1(5) . . . . ?
C3 O3 C2 C9 -157.3(4) . . . . ?
O1 C1 C2 O3 179.5(4) . . . . ?
O2 C1 C2 O3 0.1(6) . . . . ?
O1 C1 C2 C9 -57.6(6) . . . . ?
O2 C1 C2 C9 122.9(5) . . . . ?
C7 O4 C3 O3 -62.3(6) . . . . ?
C7 O4 C3 C5 58.4(6) . . . . ?
C7 O4 C3 C4 -177.8(4) . . . . ?
C2 O3 C3 O4 -49.8(5) . . . . ?
C2 O3 C3 C5 -175.0(4) . . . . ?
C2 O3 C3 C4 64.3(5) . . . . ?
C8 O5 C4 O2 -62.5(5) . . . . ?
C8 O5 C4 C6 54.1(6) . . . . ?
C8 O5 C4 C3 -178.7(4) . . . . ?
C1 O2 C4 O5 -82.6(5) . . . . ?
C1 O2 C4 C6 154.8(4) . . . . ?
C1 O2 C4 C3 31.8(5) . . . . ?
O4 C3 C4 O5 171.5(4) . . . . ?
O3 C3 C4 O5 53.7(5) . . . . ?
C5 C3 C4 O5 -63.4(5) . . . . ?
O4 C3 C4 O2 55.4(4) . . . . ?
O3 C3 C4 O2 -62.4(5) . . . . ?
C5 C3 C4 O2 -179.5(4) . . . . ?
O4 C3 C4 C6 -61.5(5) . . . . ?
O3 C3 C4 C6 -179.2(4) . . . . ?
C5 C3 C4 C6 63.7(5) . . . . ?
O3 C2 C9 C12 73.3(5) . . . . ?
C1 C2 C9 C12 -53.1(5) . . . . ?
O3 C2 C9 C10 -51.8(5) . . . . ?
C1 C2 C9 C10 -178.2(4) . . . . ?
C2 C9 C10 C11 125.4(5) . . . . ?
C12 C9 C10 C11 0.3(6) . . . . ?
C2 C9 C10 C14 -107.1(5) . . . . ?
C12 C9 C10 C14 127.8(5) . . . . ?
C13 O7 C11 O6 175.7(5) . . . . ?
C13 O7 C11 C10 -5.4(6) . . . . ?
C9 C10 C11 O6 -154.0(5) . . . . ?
C14 C10 C11 O6 78.1(6) . . . . ?
C9 C10 C11 O7 27.2(6) . . . . ?
C14 C10 C11 O7 -100.7(5) . . . . ?
C2 C9 C12 C13 -168.9(4) . . . . ?
C10 C9 C12 C13 -44.8(6) . . . . ?
C11 O7 C13 C12 -42.7(6) . . . . ?
C9 C12 C13 O7 67.6(5) . . . . ?
C11 C10 C14 C16 58.7(6) . . . . ?
C9 C10 C14 C16 -71.5(5) . . . . ?
C11 C10 C14 C15 -67.6(6) . . . . ?
C9 C10 C14 C15 162.2(4) . . . . ?
O9 N1 C15 C14 -131.4(6) . . . . ?
O8 N1 C15 C14 48.6(7) . . . . ?
C16 C14 C15 N1 55.3(6) . . . . ?
C10 C14 C15 N1 -178.3(4) . . . . ?
C15 C14 C16 C17 -131.8(5) . . . . ?
C10 C14 C16 C17 104.2(5) . . . . ?
C15 C14 C16 C21 51.5(6) . . . . ?
C10 C14 C16 C21 -72.6(6) . . . . ?
C21 C16 C17 C18 3.2(7) . . . . ?
C14 C16 C17 C18 -173.6(5) . . . . ?
C16 C17 C18 C19 -0.4(9) . . . . ?
C17 C18 C19 C20 -1.3(9) . . . . ?
C18 C19 C20 C21 0.1(8) . . . . ?
C19 C20 C21 C16 2.7(8) . . . . ?
C17 C16 C21 C20 -4.3(7) . . . . ?
C14 C16 C21 C20 172.4(5) . . . . ?

loop_
_cod_related_entry_id
_cod_related_entry_database
_cod_related_entry_code
1 ChemSpider 21188870
